data_4502870
loop_
_publ_author_name
'Pfrunder, Michael C.'
'Micallef, Aaron S.'
'Rintoul, Llewellyn'
'Arnold, Dennis P.'
'Davy, Karl J. P.'
'McMurtrie, John'

_publ_section_title
;
 Exploitation of the Menshutkin Reaction for the Controlled Assembly of
 Halogen Bonded Architectures Incorporating 1,2-Diiodotetrafluorobenzene
 and 1,3,5-Triiodotrifluorobenzene
;
_journal_issue 2
_journal_name_full 'Crystal Growth &amp; Design'
_journal_page_first 714
_journal_paper_doi 10.1021/cg201017r
_journal_volume 12
_journal_year 2012
_chemical_formula_moiety '3(C7 H14 Cl N2), 3(Cl), 2(C6 F3 I3), (C H Cl3)'
_chemical_formula_sum 'C34 H43 Cl9 F6 I6 N6'
_chemical_formula_weight 1730.19
_chemical_name_systematic
; 
 ? 
;
_space_group_IT_number 14
_symmetry_cell_setting monoclinic
_symmetry_space_group_name_Hall '-P 2ybc'
_symmetry_space_group_name_H-M 'P 1 21/c 1'
_atom_sites_solution_hydrogens geom
_atom_sites_solution_primary direct
_atom_sites_solution_secondary difmap
_audit_creation_method SHELXL-97
_cell_angle_alpha 90.00
_cell_angle_beta 110.871(5)
_cell_angle_gamma 90.00
_cell_formula_units_Z 4
_cell_length_a 20.2337(9)
_cell_length_b 12.6399(4)
_cell_length_c 22.2082(8)
_cell_measurement_reflns_used 16234
_cell_measurement_temperature 173(2)
_cell_measurement_theta_max 28.8269
_cell_measurement_theta_min 3.1084
_cell_volume 5307.1(4)
_computing_cell_refinement
;
CrysAlis RED, Oxford Diffraction Ltd.,
Version 1.171.32.13 (release 29-11-2007 CrysAlis171 .NET)
(compiled Nov 29 2007,17:23:28)
;
_computing_data_collection
;
CrysAlis CCD, Oxford Diffraction Ltd.,
Version 1.171.32.13 (release 29-11-2007 CrysAlis171 .NET)
(compiled Nov 29 2007,17:23:28)
;
_computing_data_reduction
;
CrysAlis RED, Oxford Diffraction Ltd.,
Version 1.171.32.13 (release 29-11-2007 CrysAlis171 .NET)
(compiled Nov 29 2007,17:23:28)
;
_computing_molecular_graphics
;ORTEPIII (Farrugia, 1997)
WINGX-32 (Farrugia, 1999)
;
_computing_publication_material 'enCIFer 1.0 (CCDC, 2003)'
_computing_structure_refinement 'SHELXL-97 (Sheldrick, 1997)'
_computing_structure_solution 'SIR97 (Altomare, et. al. 1997)'
_diffrn_ambient_temperature 173(2)
_diffrn_detector_area_resol_mean 16.0774
_diffrn_measured_fraction_theta_full 0.998
_diffrn_measured_fraction_theta_max 0.877
_diffrn_measurement_device_type 'Oxford Diffraction Gemini'
_diffrn_measurement_method \w
_diffrn_radiation_monochromator graphite
_diffrn_radiation_source 'Enhance (Mo) X-ray Source'
_diffrn_radiation_type MoK\a
_diffrn_radiation_wavelength 0.71073
_diffrn_reflns_av_R_equivalents 0.0274
_diffrn_reflns_av_sigmaI/netI 0.0375
_diffrn_reflns_limit_h_max 24
_diffrn_reflns_limit_h_min -25
_diffrn_reflns_limit_k_max 17
_diffrn_reflns_limit_k_min -16
_diffrn_reflns_limit_l_max 30
_diffrn_reflns_limit_l_min -29
_diffrn_reflns_number 37064
_diffrn_reflns_theta_full 25.00
_diffrn_reflns_theta_max 28.88
_diffrn_reflns_theta_min 3.12
_diffrn_standards_decay_% 0
_diffrn_standards_number 0
_exptl_absorpt_coefficient_mu 4.019
_exptl_absorpt_correction_T_max 1
_exptl_absorpt_correction_T_min 0.72278
_exptl_absorpt_correction_type multi-scan
_exptl_absorpt_process_details
;
CrysAlisPro, Oxford Diffraction Ltd.,
Version 1.171.33.52 (release 06-11-2009 CrysAlis171 .NET)
(compiled Nov  6 2009,16:24:50)
Empirical absorption correction using spherical harmonics,
 implemented in SCALE3 ABSPACK scaling algorithm.
;
_exptl_crystal_colour colourless
_exptl_crystal_density_diffrn 2.165
_exptl_crystal_density_method 'not measured'
_exptl_crystal_description multi-faced
_exptl_crystal_F_000 3256
_exptl_crystal_size_max 0.48
_exptl_crystal_size_mid 0.34
_exptl_crystal_size_min 0.24
_refine_diff_density_max 1.568
_refine_diff_density_min -1.351
_refine_diff_density_rms 0.122
_refine_ls_extinction_method none
_refine_ls_goodness_of_fit_ref 1.080
_refine_ls_hydrogen_treatment constr
_refine_ls_matrix_type full
_refine_ls_number_parameters 550
_refine_ls_number_reflns 12239
_refine_ls_number_restraints 0
_refine_ls_restrained_S_all 1.080
_refine_ls_R_factor_all 0.0513
_refine_ls_R_factor_gt 0.0343
_refine_ls_shift/su_max 0.002
_refine_ls_shift/su_mean 0.000
_refine_ls_structure_factor_coef Fsqd
_refine_ls_weighting_details 'calc w=1/[\s^2^(Fo^2^)+(0.0300P)^2^+6.0000P] where P=(Fo^2^+2Fc^2^)/3'
_refine_ls_weighting_scheme calc
_refine_ls_wR_factor_gt 0.0725
_refine_ls_wR_factor_ref 0.0753
_reflns_number_gt 9439
_reflns_number_total 12239
_reflns_threshold_expression >2sigma(I)
_cod_data_source_file cg201017r_si_004.cif
_cod_data_source_block 4
_cod_original_cell_volume 5307.1(3)
_cod_original_sg_symbol_H-M P21/c
_cod_database_code 4502870

loop_
_symmetry_equiv_pos_as_xyz
'x, y, z'
'-x, y+1/2, -z+1/2'
'-x, -y, -z'
'x, -y-1/2, z-1/2'

loop_
_atom_site_label
_atom_site_type_symbol
_atom_site_fract_x
_atom_site_fract_y
_atom_site_fract_z
_atom_site_U_iso_or_equiv
_atom_site_adp_type
_atom_site_occupancy
_atom_site_symmetry_multiplicity
_atom_site_calc_flag
_atom_site_refinement_flags
C1 C 0.6877(3) 0.0446(3) 0.9077(2) 0.0273(10) Uani 1 1 d .
C2 C 0.6778(3) 0.0879(3) 0.9614(2) 0.0265(10) Uani 1 1 d .
C3 C 0.6919(2) 0.0331(3) 1.0182(2) 0.0243(10) Uani 1 1 d .
C4 C 0.7161(3) -0.0696(3) 1.0197(2) 0.0256(10) Uani 1 1 d .
C5 C 0.7270(3) -0.1179(3) 0.9697(2) 0.0280(10) Uani 1 1 d .
C6 C 0.7120(3) -0.0581(3) 0.9135(2) 0.0277(10) Uani 1 1 d .
C7 C 0.9101(2) 0.5619(3) 0.5386(2) 0.0249(10) Uani 1 1 d .
C8 C 0.9230(2) 0.6005(3) 0.4857(2) 0.0260(10) Uani 1 1 d .
C9 C 0.9106(2) 0.5429(3) 0.4293(2) 0.0254(10) Uani 1 1 d .
C10 C 0.8863(2) 0.4393(3) 0.4296(2) 0.0267(10) Uani 1 1 d .
C11 C 0.8740(2) 0.3952(3) 0.4826(2) 0.0238(10) Uani 1 1 d .
C12 C 0.8858(2) 0.4594(3) 0.5348(2) 0.0255(10) Uani 1 1 d .
C13 C 0.5988(3) 0.4172(4) 0.8317(3) 0.0437(13) Uani 1 1 d .
H13A H 0.6380 0.4305 0.8731 0.052 Uiso 1 1 calc R
H13B H 0.6120 0.3554 0.8110 0.052 Uiso 1 1 calc R
C14 C 0.5341(3) 0.4956(4) 0.7244(3) 0.0437(13) Uani 1 1 d .
H14A H 0.4868 0.4943 0.7282 0.052 Uiso 1 1 calc R
H14B H 0.5414 0.4274 0.7057 0.052 Uiso 1 1 calc R
C15 C 0.5387(3) 0.5882(5) 0.6806(3) 0.0576(17) Uani 1 1 d .
H15A H 0.5569 0.5616 0.6475 0.069 Uiso 1 1 calc R
H15B H 0.4909 0.6177 0.6582 0.069 Uiso 1 1 calc R
C16 C 0.5731(3) 0.6098(4) 0.8192(3) 0.0394(13) Uani 1 1 d .
H16A H 0.6119 0.6257 0.8604 0.047 Uiso 1 1 calc R
H16B H 0.5289 0.5997 0.8281 0.047 Uiso 1 1 calc R
C17 C 0.5642(4) 0.7020(4) 0.7713(3) 0.0533(16) Uani 1 1 d .
H17A H 0.5141 0.7246 0.7545 0.064 Uiso 1 1 calc R
H17B H 0.5932 0.7628 0.7941 0.064 Uiso 1 1 calc R
C18 C 0.6606(3) 0.5256(4) 0.7802(3) 0.0403(13) Uani 1 1 d .
H18A H 0.6693 0.4653 0.7556 0.048 Uiso 1 1 calc R
H18B H 0.6995 0.5285 0.8226 0.048 Uiso 1 1 calc R
C19 C 0.6576(3) 0.6295(5) 0.7432(3) 0.0563(17) Uani 1 1 d .
H19A H 0.6894 0.6822 0.7723 0.068 Uiso 1 1 calc R
H19B H 0.6743 0.6166 0.7071 0.068 Uiso 1 1 calc R
C20 C 0.7749(3) 0.1282(4) 0.6246(3) 0.0552(16) Uani 1 1 d .
H20A H 0.7375 0.1795 0.6234 0.066 Uiso 1 1 calc R
H20B H 0.7760 0.1229 0.5805 0.066 Uiso 1 1 calc R
C21 C 0.6856(3) -0.0047(5) 0.5952(3) 0.0522(15) Uani 1 1 d .
H21A H 0.6872 -0.0013 0.5512 0.063 Uiso 1 1 calc R
H21B H 0.6493 0.0459 0.5978 0.063 Uiso 1 1 calc R
C22 C 0.6666(3) -0.1193(5) 0.6099(3) 0.0546(16) Uani 1 1 d .
H22A H 0.6185 -0.1197 0.6121 0.066 Uiso 1 1 calc R
H22B H 0.6664 -0.1672 0.5746 0.066 Uiso 1 1 calc R
C23 C 0.8091(3) -0.0601(4) 0.6439(2) 0.0324(11) Uani 1 1 d .
H23A H 0.8567 -0.0400 0.6741 0.039 Uiso 1 1 calc R
H23B H 0.8112 -0.0671 0.6003 0.039 Uiso 1 1 calc R
C24 C 0.7864(3) -0.1658(4) 0.6649(3) 0.0374(12) Uani 1 1 d .
H24A H 0.7849 -0.2210 0.6329 0.045 Uiso 1 1 calc R
H24B H 0.8218 -0.1874 0.7069 0.045 Uiso 1 1 calc R
C25 C 0.7502(3) 0.0266(4) 0.7092(3) 0.0458(14) Uani 1 1 d .
H25A H 0.7175 0.0837 0.7109 0.055 Uiso 1 1 calc R
H25B H 0.7971 0.0405 0.7427 0.055 Uiso 1 1 calc R
C26 C 0.7219(3) -0.0812(5) 0.7211(3) 0.0538(16) Uani 1 1 d .
H26A H 0.7534 -0.1094 0.7631 0.065 Uiso 1 1 calc R
H26B H 0.6743 -0.0714 0.7235 0.065 Uiso 1 1 calc R
C27 C 1.0228(3) 0.0221(5) 0.3675(3) 0.0626(18) Uani 1 1 d .
H27A H 1.0376 0.0786 0.3441 0.075 Uiso 1 1 calc R
H27B H 1.0446 -0.0449 0.3609 0.075 Uiso 1 1 calc R
C28 C 0.9175(4) -0.0759(5) 0.3721(3) 0.069(2) Uani 1 1 d .
H28A H 0.9257 -0.0563 0.4173 0.082 Uiso 1 1 calc R
H28B H 0.9437 -0.1420 0.3721 0.082 Uiso 1 1 calc R
C29 C 0.8399(3) -0.0917(5) 0.3356(3) 0.0560(16) Uani 1 1 d .
H29A H 0.8322 -0.1636 0.3167 0.067 Uiso 1 1 calc R
H29B H 0.8142 -0.0867 0.3660 0.067 Uiso 1 1 calc R
C30 C 0.9078(3) 0.1127(4) 0.3438(3) 0.0471(14) Uani 1 1 d .
H30A H 0.9236 0.1696 0.3215 0.057 Uiso 1 1 calc R
H30B H 0.9195 0.1332 0.3894 0.057 Uiso 1 1 calc R
C31 C 0.8260(3) 0.0938(5) 0.3104(3) 0.0556(17) Uani 1 1 d .
H31A H 0.8027 0.1050 0.3423 0.067 Uiso 1 1 calc R
H31B H 0.8063 0.1459 0.2753 0.067 Uiso 1 1 calc R
C32 C 0.9260(3) -0.0165(5) 0.2698(3) 0.0522(15) Uani 1 1 d .
H32A H 0.9493 -0.0839 0.2664 0.063 Uiso 1 1 calc R
H32B H 0.9435 0.0396 0.2483 0.063 Uiso 1 1 calc R
C33 C 0.8464(3) -0.0271(6) 0.2382(3) 0.0610(18) Uani 1 1 d .
H33A H 0.8288 0.0267 0.2038 0.073 Uiso 1 1 calc R
H33B H 0.8350 -0.0978 0.2180 0.073 Uiso 1 1 calc R
C34 C 0.4991(3) 0.2535(5) 0.5443(3) 0.0615(18) Uani 1 1 d .
H34 H 0.5493 0.2661 0.5728 0.074 Uiso 1 1 calc R
N1 N 0.5901(2) 0.5112(3) 0.78939(19) 0.0310(9) Uani 1 1 d .
N2 N 0.5854(3) 0.6717(4) 0.7179(3) 0.0530(13) Uani 1 1 d .
N3 N 0.7564(2) 0.0233(3) 0.64392(19) 0.0330(9) Uani 1 1 d .
N4 N 0.7174(2) -0.1575(4) 0.6708(2) 0.0438(11) Uani 1 1 d .
N5 N 0.9423(2) 0.0112(3) 0.3392(2) 0.0360(10) Uani 1 1 d .
N6 N 0.8106(2) -0.0138(4) 0.2840(2) 0.0486(12) Uani 1 1 d .
F1 F 0.65270(16) 0.18784(19) 0.95721(13) 0.0372(7) Uani 1 1 d .
F2 F 0.72778(16) -0.1255(2) 1.07456(12) 0.0372(7) Uani 1 1 d .
F3 F 0.72052(17) -0.1028(2) 0.86142(13) 0.0384(7) Uani 1 1 d .
F4 F 0.94805(16) 0.6995(2) 0.48771(13) 0.0362(7) Uani 1 1 d .
F5 F 0.87429(16) 0.3802(2) 0.37630(13) 0.0369(7) Uani 1 1 d .
F6 F 0.87234(15) 0.4198(2) 0.58585(12) 0.0339(6) Uani 1 1 d .
Cl1 Cl 0.62985(8) 0.25893(10) 0.69567(6) 0.0411(3) Uani 1 1 d .
Cl2 Cl 0.97262(7) 0.78679(10) 0.74596(6) 0.0372(3) Uani 1 1 d .
Cl3 Cl 0.75963(7) 0.02049(9) 0.46196(6) 0.0411(3) Uani 1 1 d .
Cl4 Cl 0.52149(9) 0.38708(12) 0.84750(9) 0.0603(4) Uani 1 1 d .
Cl5 Cl 0.85708(10) 0.17701(11) 0.67657(8) 0.0619(4) Uani 1 1 d .
Cl6 Cl 1.05376(11) 0.05207(18) 0.44911(10) 0.0955(7) Uani 1 1 d .
Cl7 Cl 0.48236(12) 0.11465(16) 0.54132(10) 0.0851(6) Uani 1 1 d .
Cl8 Cl 0.44413(10) 0.31927(17) 0.57675(11) 0.0884(6) Uani 1 1 d .
Cl9 Cl 0.48744(15) 0.3017(2) 0.46864(10) 0.1216(10) Uani 1 1 d .
I1 I 0.665023(17) 0.13077(2) 0.821766(14) 0.02956(8) Uani 1 1 d .
I2 I 0.674346(18) 0.10176(2) 1.096893(14) 0.03000(8) Uani 1 1 d .
I3 I 0.751864(17) -0.27927(2) 0.968944(14) 0.02866(8) Uani 1 1 d .
I4 I 0.932612(17) 0.65379(2) 0.622175(14) 0.02707(7) Uani 1 1 d .
I5 I 0.932143(16) 0.60690(2) 0.351664(14) 0.02631(7) Uani 1 1 d .
I6 I 0.835321(18) 0.24081(2) 0.478159(15) 0.03141(8) Uani 1 1 d .

loop_
_atom_site_aniso_label
_atom_site_aniso_U_11
_atom_site_aniso_U_22
_atom_site_aniso_U_33
_atom_site_aniso_U_23
_atom_site_aniso_U_13
_atom_site_aniso_U_12
C1 0.037(3) 0.023(2) 0.025(2) 0.0085(19) 0.015(2) 0.005(2)
C2 0.034(3) 0.018(2) 0.031(2) 0.0036(19) 0.015(2) 0.0061(19)
C3 0.027(2) 0.024(2) 0.025(2) -0.0002(18) 0.013(2) 0.0025(19)
C4 0.035(3) 0.022(2) 0.021(2) 0.0032(18) 0.011(2) 0.000(2)
C5 0.038(3) 0.016(2) 0.030(2) 0.0035(19) 0.012(2) 0.0035(19)
C6 0.036(3) 0.026(2) 0.025(2) -0.0020(19) 0.015(2) 0.003(2)
C7 0.031(3) 0.023(2) 0.023(2) -0.0067(18) 0.012(2) -0.0032(19)
C8 0.030(3) 0.020(2) 0.030(2) -0.0057(19) 0.014(2) -0.0039(19)
C9 0.031(3) 0.025(2) 0.023(2) 0.0008(18) 0.014(2) -0.0010(19)
C10 0.031(3) 0.025(2) 0.027(2) -0.0069(19) 0.014(2) -0.004(2)
C11 0.029(2) 0.024(2) 0.021(2) -0.0015(18) 0.012(2) -0.0081(19)
C12 0.029(3) 0.026(2) 0.024(2) 0.0034(19) 0.013(2) -0.0022(19)
C13 0.040(3) 0.034(3) 0.052(3) 0.005(3) 0.010(3) -0.002(2)
C14 0.033(3) 0.055(3) 0.038(3) -0.010(3) 0.005(2) 0.005(3)
C15 0.050(4) 0.082(5) 0.041(3) 0.009(3) 0.016(3) 0.023(4)
C16 0.049(3) 0.029(3) 0.045(3) -0.012(2) 0.022(3) -0.007(2)
C17 0.069(4) 0.030(3) 0.070(4) 0.009(3) 0.034(4) 0.008(3)
C18 0.028(3) 0.042(3) 0.049(3) 0.004(3) 0.011(3) 0.004(2)
C19 0.043(4) 0.057(4) 0.080(5) 0.021(3) 0.036(4) 0.008(3)
C20 0.069(4) 0.036(3) 0.055(4) 0.003(3) 0.017(3) 0.006(3)
C21 0.034(3) 0.071(4) 0.044(3) 0.009(3) 0.005(3) 0.008(3)
C22 0.031(3) 0.088(5) 0.046(3) -0.012(3) 0.015(3) -0.010(3)
C23 0.032(3) 0.031(2) 0.038(3) -0.007(2) 0.018(2) 0.002(2)
C24 0.041(3) 0.030(3) 0.040(3) -0.007(2) 0.013(3) -0.005(2)
C25 0.056(4) 0.051(3) 0.040(3) -0.010(3) 0.029(3) 0.010(3)
C26 0.058(4) 0.075(4) 0.037(3) -0.010(3) 0.028(3) -0.002(3)
C27 0.039(4) 0.071(4) 0.075(5) 0.010(4) 0.017(3) -0.003(3)
C28 0.078(5) 0.049(4) 0.074(5) 0.012(3) 0.021(4) -0.026(4)
C29 0.058(4) 0.048(3) 0.069(4) 0.012(3) 0.031(4) -0.003(3)
C30 0.051(4) 0.039(3) 0.058(4) -0.013(3) 0.027(3) -0.006(3)
C31 0.048(4) 0.052(4) 0.074(4) -0.024(3) 0.030(3) -0.006(3)
C32 0.059(4) 0.053(4) 0.051(4) -0.023(3) 0.026(3) -0.009(3)
C33 0.058(4) 0.086(5) 0.041(3) -0.027(3) 0.019(3) -0.011(4)
C34 0.050(4) 0.090(5) 0.046(4) 0.010(4) 0.020(3) -0.018(4)
N1 0.028(2) 0.028(2) 0.036(2) -0.0030(18) 0.0095(19) -0.0012(17)
N2 0.054(3) 0.053(3) 0.064(3) 0.025(3) 0.035(3) 0.019(3)
N3 0.036(2) 0.033(2) 0.031(2) -0.0003(18) 0.013(2) 0.0066(19)
N4 0.047(3) 0.051(3) 0.038(3) -0.007(2) 0.021(2) -0.016(2)
N5 0.044(3) 0.030(2) 0.033(2) 0.0016(18) 0.012(2) -0.0058(19)
N6 0.042(3) 0.048(3) 0.059(3) -0.014(2) 0.022(3) -0.001(2)
F1 0.0584(19) 0.0210(13) 0.0417(16) 0.0074(12) 0.0296(15) 0.0144(13)
F2 0.060(2) 0.0253(14) 0.0253(14) 0.0059(11) 0.0137(14) 0.0100(13)
F3 0.064(2) 0.0289(14) 0.0290(15) 0.0014(12) 0.0250(15) 0.0138(14)
F4 0.0566(19) 0.0236(13) 0.0361(16) -0.0062(12) 0.0258(15) -0.0139(13)
F5 0.0547(19) 0.0336(15) 0.0272(14) -0.0123(12) 0.0207(14) -0.0144(14)
F6 0.0486(18) 0.0317(14) 0.0299(14) -0.0022(12) 0.0242(14) -0.0101(13)
Cl1 0.0612(9) 0.0389(7) 0.0257(6) 0.0117(5) 0.0185(6) 0.0101(6)
Cl2 0.0498(8) 0.0355(6) 0.0294(6) -0.0103(5) 0.0179(6) -0.0016(6)
Cl3 0.0542(8) 0.0217(6) 0.0394(7) 0.0023(5) 0.0067(6) -0.0093(6)
Cl4 0.0644(10) 0.0458(8) 0.0787(11) 0.0012(8) 0.0352(9) -0.0139(7)
Cl5 0.0801(12) 0.0367(8) 0.0722(11) -0.0113(7) 0.0311(10) -0.0136(8)
Cl6 0.0758(13) 0.1035(16) 0.0741(13) 0.0257(12) -0.0138(11) -0.0293(12)
Cl7 0.0992(16) 0.0774(13) 0.0711(12) -0.0031(10) 0.0209(12) -0.0119(11)
Cl8 0.0581(11) 0.0907(14) 0.1180(17) 0.0234(13) 0.0332(12) 0.0170(10)
Cl9 0.129(2) 0.174(2) 0.0548(12) 0.0239(14) 0.0232(13) -0.0598(19)
I1 0.04031(19) 0.02555(15) 0.02743(16) 0.00711(12) 0.01771(15) 0.00771(13)
I2 0.04184(19) 0.02533(15) 0.02527(16) -0.00239(12) 0.01494(14) 0.00278(13)
I3 0.03893(18) 0.01952(14) 0.02582(15) 0.00058(12) 0.00944(14) 0.00795(13)
I4 0.03612(17) 0.02457(14) 0.02372(15) -0.00483(12) 0.01456(14) -0.00188(13)
I5 0.03402(17) 0.02482(14) 0.02248(15) 0.00342(12) 0.01300(13) 0.00115(13)
I6 0.04420(19) 0.02122(14) 0.03263(17) -0.00341(12) 0.01837(15) -0.00819(13)

loop_
_atom_type_symbol
_atom_type_description
_atom_type_scat_dispersion_real
_atom_type_scat_dispersion_imag
_atom_type_scat_source
C C 0.0033 0.0016 'International Tables Vol C Tables 4.2.6.8 and 6.1.1.4'
H H 0.0000 0.0000 'International Tables Vol C Tables 4.2.6.8 and 6.1.1.4'
N N 0.0061 0.0033 'International Tables Vol C Tables 4.2.6.8 and 6.1.1.4'
F F 0.0171 0.0103 'International Tables Vol C Tables 4.2.6.8 and 6.1.1.4'
Cl Cl 0.1484 0.1585 'International Tables Vol C Tables 4.2.6.8 and 6.1.1.4'
I I -0.4742 1.8119 'International Tables Vol C Tables 4.2.6.8 and 6.1.1.4'

loop_
_geom_angle_atom_site_label_1
_geom_angle_atom_site_label_2
_geom_angle_atom_site_label_3
_geom_angle
C6 C1 C2 116.5(4)
C6 C1 I1 121.9(3)
C2 C1 I1 121.6(3)
F1 C2 C3 118.9(4)
F1 C2 C1 118.3(4)
C3 C2 C1 122.8(4)
C2 C3 C4 116.7(4)
C2 C3 I2 121.0(3)
C4 C3 I2 122.2(3)
C5 C4 F2 118.4(4)
C5 C4 C3 124.3(4)
F2 C4 C3 117.2(4)
C4 C5 C6 116.2(4)
C4 C5 I3 123.7(3)
C6 C5 I3 119.7(3)
F3 C6 C1 117.6(4)
F3 C6 C5 118.9(4)
C1 C6 C5 123.4(4)
C8 C7 C12 116.8(4)
C8 C7 I4 120.6(3)
C12 C7 I4 122.4(3)
F4 C8 C7 119.0(4)
F4 C8 C9 117.5(4)
C7 C8 C9 123.5(4)
C8 C9 C10 115.9(4)
C8 C9 I5 121.1(3)
C10 C9 I5 122.9(3)
F5 C10 C9 117.9(4)
F5 C10 C11 119.2(4)
C9 C10 C11 122.9(4)
C12 C11 C10 116.5(4)
C12 C11 I6 123.0(3)
C10 C11 I6 120.5(3)
F6 C12 C11 117.7(4)
F6 C12 C7 118.0(4)
C11 C12 C7 124.3(4)
N1 C13 Cl4 112.6(4)
N1 C13 H13A 109.1
Cl4 C13 H13A 109.1
N1 C13 H13B 109.1
Cl4 C13 H13B 109.1
H13A C13 H13B 107.8
N1 C14 C15 108.2(4)
N1 C14 H14A 110.1
C15 C14 H14A 110.1
N1 C14 H14B 110.1
C15 C14 H14B 110.1
H14A C14 H14B 108.4
N2 C15 C14 111.2(5)
N2 C15 H15A 109.4
C14 C15 H15A 109.4
N2 C15 H15B 109.4
C14 C15 H15B 109.4
H15A C15 H15B 108.0
N1 C16 C17 108.1(4)
N1 C16 H16A 110.1
C17 C16 H16A 110.1
N1 C16 H16B 110.1
C17 C16 H16B 110.1
H16A C16 H16B 108.4
N2 C17 C16 111.7(4)
N2 C17 H17A 109.3
C16 C17 H17A 109.3
N2 C17 H17B 109.3
C16 C17 H17B 109.3
H17A C17 H17B 107.9
N1 C18 C19 108.2(4)
N1 C18 H18A 110.1
C19 C18 H18A 110.1
N1 C18 H18B 110.1
C19 C18 H18B 110.1
H18A C18 H18B 108.4
N2 C19 C18 111.1(4)
N2 C19 H19A 109.4
C18 C19 H19A 109.4
N2 C19 H19B 109.4
C18 C19 H19B 109.4
H19A C19 H19B 108.0
N3 C20 Cl5 113.6(4)
N3 C20 H20A 108.9
Cl5 C20 H20A 108.9
N3 C20 H20B 108.9
Cl5 C20 H20B 108.9
H20A C20 H20B 107.7
N3 C21 C22 108.1(4)
N3 C21 H21A 110.1
C22 C21 H21A 110.1
N3 C21 H21B 110.1
C22 C21 H21B 110.1
H21A C21 H21B 108.4
N4 C22 C21 110.9(5)
N4 C22 H22A 109.5
C21 C22 H22A 109.5
N4 C22 H22B 109.5
C21 C22 H22B 109.5
H22A C22 H22B 108.1
N3 C23 C24 108.7(4)
N3 C23 H23A 110.0
C24 C23 H23A 110.0
N3 C23 H23B 110.0
C24 C23 H23B 110.0
H23A C23 H23B 108.3
N4 C24 C23 111.5(4)
N4 C24 H24A 109.3
C23 C24 H24A 109.3
N4 C24 H24B 109.3
C23 C24 H24B 109.3
H24A C24 H24B 108.0
N3 C25 C26 107.8(4)
N3 C25 H25A 110.1
C26 C25 H25A 110.1
N3 C25 H25B 110.1
C26 C25 H25B 110.1
H25A C25 H25B 108.5
N4 C26 C25 112.4(4)
N4 C26 H26A 109.1
C25 C26 H26A 109.1
N4 C26 H26B 109.1
C25 C26 H26B 109.1
H26A C26 H26B 107.9
N5 C27 Cl6 112.6(4)
N5 C27 H27A 109.1
Cl6 C27 H27A 109.1
N5 C27 H27B 109.1
Cl6 C27 H27B 109.1
H27A C27 H27B 107.8
N5 C28 C29 107.5(5)
N5 C28 H28A 110.2
C29 C28 H28A 110.2
N5 C28 H28B 110.2
C29 C28 H28B 110.2
H28A C28 H28B 108.5
N6 C29 C28 112.7(5)
N6 C29 H29A 109.0
C28 C29 H29A 109.0
N6 C29 H29B 109.0
C28 C29 H29B 109.0
H29A C29 H29B 107.8
N5 C30 C31 106.3(4)
N5 C30 H30A 110.5
C31 C30 H30A 110.5
N5 C30 H30B 110.5
C31 C30 H30B 110.5
H30A C30 H30B 108.7
N6 C31 C30 111.5(5)
N6 C31 H31A 109.3
C30 C31 H31A 109.3
N6 C31 H31B 109.3
C30 C31 H31B 109.3
H31A C31 H31B 108.0
N5 C32 C33 107.8(5)
N5 C32 H32A 110.1
C33 C32 H32A 110.1
N5 C32 H32B 110.1
C33 C32 H32B 110.1
H32A C32 H32B 108.5
N6 C33 C32 112.2(5)
N6 C33 H33A 109.2
C32 C33 H33A 109.2
N6 C33 H33B 109.2
C32 C33 H33B 109.2
H33A C33 H33B 107.9
Cl9 C34 Cl8 110.5(4)
Cl9 C34 Cl7 110.7(4)
Cl8 C34 Cl7 110.1(3)
Cl9 C34 H34 108.5
Cl8 C34 H34 108.5
Cl7 C34 H34 108.5
C13 N1 C14 112.6(4)
C13 N1 C16 112.2(4)
C14 N1 C16 108.6(4)
C13 N1 C18 105.9(4)
C14 N1 C18 108.1(4)
C16 N1 C18 109.3(4)
C17 N2 C15 109.6(5)
C17 N2 C19 109.1(5)
C15 N2 C19 107.9(5)
C20 N3 C21 106.1(4)
C20 N3 C23 112.0(4)
C21 N3 C23 109.4(4)
C20 N3 C25 111.8(4)
C21 N3 C25 108.5(4)
C23 N3 C25 108.9(4)
C24 N4 C26 108.6(4)
C24 N4 C22 108.8(4)
C26 N4 C22 108.8(5)
C30 N5 C32 109.6(4)
C30 N5 C28 110.7(5)
C32 N5 C28 109.8(4)
C30 N5 C27 110.7(4)
C32 N5 C27 104.9(4)
C28 N5 C27 111.0(5)
C33 N6 C29 107.8(5)
C33 N6 C31 107.4(5)
C29 N6 C31 109.8(5)

loop_
_geom_bond_atom_site_label_1
_geom_bond_atom_site_label_2
_geom_bond_distance
C1 C6 1.378(6)
C1 C2 1.390(6)
C1 I1 2.101(4)
C2 F1 1.353(5)
C2 C3 1.377(6)
C3 C4 1.384(6)
C3 I2 2.092(4)
C4 C5 1.352(6)
C4 F2 1.355(5)
C5 C6 1.397(6)
C5 I3 2.102(4)
C6 F3 1.353(5)
C7 C8 1.380(6)
C7 C12 1.377(6)
C7 I4 2.098(4)
C8 F4 1.345(5)
C8 C9 1.392(6)
C9 C10 1.399(6)
C9 I5 2.088(4)
C10 F5 1.347(5)
C10 C11 1.401(6)
C11 C12 1.364(6)
C11 I6 2.092(4)
C12 F6 1.354(5)
C13 N1 1.486(6)
C13 Cl4 1.763(6)
C13 H13A 0.9900
C13 H13B 0.9900
C14 N1 1.497(6)
C14 C15 1.547(8)
C14 H14A 0.9900
C14 H14B 0.9900
C15 N2 1.461(8)
C15 H15A 0.9900
C15 H15B 0.9900
C16 N1 1.508(6)
C16 C17 1.543(7)
C16 H16A 0.9900
C16 H16B 0.9900
C17 N2 1.448(7)
C17 H17A 0.9900
C17 H17B 0.9900
C18 N1 1.522(6)
C18 C19 1.539(7)
C18 H18A 0.9900
C18 H18B 0.9900
C19 N2 1.466(7)
C19 H19A 0.9900
C19 H19B 0.9900
C20 N3 1.484(7)
C20 Cl5 1.763(6)
C20 H20A 0.9900
C20 H20B 0.9900
C21 N3 1.498(7)
C21 C22 1.563(8)
C21 H21A 0.9900
C21 H21B 0.9900
C22 N4 1.460(7)
C22 H22A 0.9900
C22 H22B 0.9900
C23 N3 1.500(6)
C23 C24 1.538(7)
C23 H23A 0.9900
C23 H23B 0.9900
C24 N4 1.451(7)
C24 H24A 0.9900
C24 H24B 0.9900
C25 N3 1.500(6)
C25 C26 1.537(8)
C25 H25A 0.9900
C25 H25B 0.9900
C26 N4 1.454(7)
C26 H26A 0.9900
C26 H26B 0.9900
C27 N5 1.528(7)
C27 Cl6 1.735(7)
C27 H27A 0.9900
C27 H27B 0.9900
C28 N5 1.503(7)
C28 C29 1.502(9)
C28 H28A 0.9900
C28 H28B 0.9900
C29 N6 1.467(7)
C29 H29A 0.9900
C29 H29B 0.9900
C30 N5 1.482(6)
C30 C31 1.571(8)
C30 H30A 0.9900
C30 H30B 0.9900
C31 N6 1.470(7)
C31 H31A 0.9900
C31 H31B 0.9900
C32 N5 1.497(6)
C32 C33 1.516(8)
C32 H32A 0.9900
C32 H32B 0.9900
C33 N6 1.452(7)
C33 H33A 0.9900
C33 H33B 0.9900
C34 Cl9 1.722(6)
C34 Cl8 1.739(7)
C34 Cl7 1.784(7)
C34 H34 1.0000

loop_
_geom_torsion_atom_site_label_1
_geom_torsion_atom_site_label_2
_geom_torsion_atom_site_label_3
_geom_torsion_atom_site_label_4
_geom_torsion
C6 C1 C2 F1 -178.7(4)
I1 C1 C2 F1 0.3(6)
C6 C1 C2 C3 0.6(7)
I1 C1 C2 C3 179.6(4)
F1 C2 C3 C4 178.8(4)
C1 C2 C3 C4 -0.6(7)
F1 C2 C3 I2 0.3(6)
C1 C2 C3 I2 -179.0(4)
C2 C3 C4 C5 0.3(7)
I2 C3 C4 C5 178.7(4)
C2 C3 C4 F2 -177.8(4)
I2 C3 C4 F2 0.6(6)
F2 C4 C5 C6 177.9(4)
C3 C4 C5 C6 -0.1(7)
F2 C4 C5 I3 5.9(6)
C3 C4 C5 I3 -172.2(4)
C2 C1 C6 F3 178.6(4)
I1 C1 C6 F3 -0.4(6)
C2 C1 C6 C5 -0.4(7)
I1 C1 C6 C5 -179.4(4)
C4 C5 C6 F3 -178.8(4)
I3 C5 C6 F3 -6.4(6)
C4 C5 C6 C1 0.2(8)
I3 C5 C6 C1 172.6(4)
C12 C7 C8 F4 -178.8(4)
I4 C7 C8 F4 -2.3(6)
C12 C7 C8 C9 2.3(7)
I4 C7 C8 C9 178.8(4)
F4 C8 C9 C10 178.4(4)
C7 C8 C9 C10 -2.6(7)
F4 C8 C9 I5 1.4(6)
C7 C8 C9 I5 -179.7(4)
C8 C9 C10 F5 -179.3(4)
I5 C9 C10 F5 -2.3(6)
C8 C9 C10 C11 0.9(7)
I5 C9 C10 C11 177.9(3)
F5 C10 C11 C12 -178.8(4)
C9 C10 C11 C12 1.0(7)
F5 C10 C11 I6 -1.3(6)
C9 C10 C11 I6 178.5(4)
C10 C11 C12 F6 178.1(4)
I6 C11 C12 F6 0.7(6)
C10 C11 C12 C7 -1.4(7)
I6 C11 C12 C7 -178.8(4)
C8 C7 C12 F6 -179.6(4)
I4 C7 C12 F6 4.0(6)
C8 C7 C12 C11 -0.1(7)
I4 C7 C12 C11 -176.5(4)
N1 C14 C15 N2 -11.1(6)
N1 C16 C17 N2 -9.1(7)
N1 C18 C19 N2 -10.6(7)
N3 C21 C22 N4 8.2(6)
N3 C23 C24 N4 6.9(6)
N3 C25 C26 N4 6.8(7)
N5 C28 C29 N6 -5.1(8)
N5 C30 C31 N6 -2.2(7)
N5 C32 C33 N6 -3.3(7)
Cl4 C13 N1 C14 -61.6(5)
Cl4 C13 N1 C16 61.3(5)
Cl4 C13 N1 C18 -179.5(4)
C15 C14 N1 C13 -169.7(4)
C15 C14 N1 C16 65.4(5)
C15 C14 N1 C18 -53.1(5)
C17 C16 N1 C13 -179.3(4)
C17 C16 N1 C14 -54.2(5)
C17 C16 N1 C18 63.5(5)
C19 C18 N1 C13 -173.5(5)
C19 C18 N1 C14 65.7(5)
C19 C18 N1 C16 -52.4(5)
C16 C17 N2 C15 64.0(6)
C16 C17 N2 C19 -54.0(7)
C14 C15 N2 C17 -52.1(6)
C14 C15 N2 C19 66.6(6)
C18 C19 N2 C17 65.7(7)
C18 C19 N2 C15 -53.4(7)
Cl5 C20 N3 C21 179.5(4)
Cl5 C20 N3 C23 -61.2(5)
Cl5 C20 N3 C25 61.4(5)
C22 C21 N3 C20 175.1(5)
C22 C21 N3 C23 54.1(5)
C22 C21 N3 C25 -64.6(5)
C24 C23 N3 C20 179.6(4)
C24 C23 N3 C21 -63.1(5)
C24 C23 N3 C25 55.4(5)
C26 C25 N3 C20 173.0(5)
C26 C25 N3 C21 56.3(6)
C26 C25 N3 C23 -62.7(5)
C23 C24 N4 C26 -62.8(6)
C23 C24 N4 C22 55.5(6)
C25 C26 N4 C24 55.0(6)
C25 C26 N4 C22 -63.3(6)
C21 C22 N4 C24 -64.3(6)
C21 C22 N4 C26 53.8(6)
C31 C30 N5 C32 62.1(6)
C31 C30 N5 C28 -59.2(6)
C31 C30 N5 C27 177.3(5)
C33 C32 N5 C30 -60.3(6)
C33 C32 N5 C28 61.5(6)
C33 C32 N5 C27 -179.2(5)
C29 C28 N5 C30 64.6(6)
C29 C28 N5 C32 -56.6(7)
C29 C28 N5 C27 -172.1(5)
Cl6 C27 N5 C30 63.0(5)
Cl6 C27 N5 C32 -178.9(4)
Cl6 C27 N5 C28 -60.3(6)
C32 C33 N6 C29 -56.6(7)
C32 C33 N6 C31 61.7(7)
C28 C29 N6 C33 62.0(7)
C28 C29 N6 C31 -54.7(7)
C30 C31 N6 C33 -58.3(7)
C30 C31 N6 C29 58.7(6)
